data_4332652
loop_
_publ_author_name
'Liu, Shuxia'
'Li, Dehui'
'Xie, Linhua'
'Cheng, Haiyan'
'Zhao, Xinyu'
'Su, Zhongmin'

_publ_section_title
;
 Two-Dimensional Lanthanide Heteropolyvanadates of Manganese(IV) and
 Nickel(IV) Containing Two Types of Heteropoly Anions with 1:13 and 1:12
 Stoichiometry
;
_journal_issue 20
_journal_name_full 'Inorganic Chemistry'
_journal_page_first 8036
_journal_page_last 8040
_journal_paper_doi 10.1021/ic060623z
_journal_volume 45
_journal_year 2006
_chemical_formula_sum 'H117 Ni2 O134 Pr6 V25'
_chemical_formula_weight 4498.32
_chemical_name_systematic
; 
 ? 
;
_space_group_IT_number 2
_symmetry_cell_setting triclinic
_symmetry_space_group_name_Hall '-P 1'
_symmetry_space_group_name_H-M 'P -1'
_atom_sites_solution_hydrogens geom
_atom_sites_solution_primary direct
_atom_sites_solution_secondary difmap
_audit_creation_method SHELXL-97
_cell_angle_alpha 88.6390(10)
_cell_angle_beta 80.3420(10)
_cell_angle_gamma 89.7060(10)
_cell_formula_units_Z 2
_cell_length_a 13.2461(5)
_cell_length_b 16.0084(6)
_cell_length_c 27.8371(11)
_cell_measurement_temperature 293(2)
_cell_volume 5817.5(4)
_computing_cell_refinement 'Bruker SMART'
_computing_data_collection 'Bruker SMART'
_computing_data_reduction 'Bruker SAINT'
_computing_molecular_graphics 'Bruker SHELXTL'
_computing_publication_material 'Bruker SHELXTL'
_computing_structure_refinement 'SHELXL-97 (Sheldrick, 1997)'
_computing_structure_solution 'SHELXS-97 (Sheldrick, 1990)'
_diffrn_ambient_temperature 293(2)
_diffrn_measured_fraction_theta_full 0.976
_diffrn_measured_fraction_theta_max 0.976
_diffrn_measurement_device_type 'CCD area detector'
_diffrn_measurement_method 'phi and omega scans'
_diffrn_radiation_monochromator graphite
_diffrn_radiation_source 'fine-focus sealed tube'
_diffrn_radiation_type MoK\a
_diffrn_radiation_wavelength 0.71073
_diffrn_reflns_av_R_equivalents 0.0222
_diffrn_reflns_av_sigmaI/netI 0.0561
_diffrn_reflns_limit_h_max 16
_diffrn_reflns_limit_h_min -16
_diffrn_reflns_limit_k_max 11
_diffrn_reflns_limit_k_min -19
_diffrn_reflns_limit_l_max 32
_diffrn_reflns_limit_l_min -34
_diffrn_reflns_number 31992
_diffrn_reflns_theta_full 26.00
_diffrn_reflns_theta_max 26.00
_diffrn_reflns_theta_min 1.46
_exptl_absorpt_coefficient_mu 4.812
_exptl_absorpt_correction_type none
_exptl_crystal_colour wine
_exptl_crystal_density_diffrn 2.568
_exptl_crystal_density_method 'not measured'
_exptl_crystal_description block
_exptl_crystal_F_000 4348
_exptl_crystal_size_max 0.26
_exptl_crystal_size_mid 0.14
_exptl_crystal_size_min 0.13
_refine_diff_density_max 0.759
_refine_diff_density_min -0.642
_refine_diff_density_rms 0.133
_refine_ls_extinction_method none
_refine_ls_goodness_of_fit_ref 1.024
_refine_ls_hydrogen_treatment undef
_refine_ls_matrix_type full
_refine_ls_number_parameters 1210
_refine_ls_number_reflns 22339
_refine_ls_number_restraints 0
_refine_ls_restrained_S_all 1.024
_refine_ls_R_factor_all 0.0421
_refine_ls_R_factor_gt 0.0303
_refine_ls_shift/su_max 0.006
_refine_ls_shift/su_mean 0.001
_refine_ls_structure_factor_coef Fsqd
_refine_ls_weighting_details 'calc w=1/[\s^2^(Fo^2^)+(0.0302P)^2^+0.0000P] where P=(Fo^2^+2Fc^2^)/3'
_refine_ls_weighting_scheme calc
_refine_ls_wR_factor_gt 0.0742
_refine_ls_wR_factor_ref 0.0761
_reflns_number_gt 16560
_reflns_number_total 22339
_reflns_threshold_expression >2sigma(I)
_cod_data_source_file ic060623zsup1.cif
_cod_data_source_block prniv
_cod_depositor_comments
;
The following automatic conversions were performed:

'_symmetry_cell_setting' value 'Triclinic' changed to 'triclinic'
according to /home/saulius/struct/CIF-dictionaries/cif_core.dic
dictionary named 'cif_core.dic' version 2.4.2 from 2011-04-26.

Automatic conversion script
Id: cif_fix_values 1891 2012-01-12 08:04:46Z andrius 
;
_cod_original_sg_symbol_H-M P-1
_cod_database_code 4332652

loop_
_symmetry_equiv_pos_as_xyz
'x, y, z'
'-x, -y, -z'

loop_
_atom_site_label
_atom_site_type_symbol
_atom_site_fract_x
_atom_site_fract_y
_atom_site_fract_z
_atom_site_U_iso_or_equiv
_atom_site_adp_type
_atom_site_occupancy
_atom_site_symmetry_multiplicity
_atom_site_calc_flag
_atom_site_refinement_flags
Pr1 Pr -0.23896(2) 0.677934(18) 0.368601(11) 0.01920(7) Uani 1 1 d .
Pr2 Pr 0.26759(2) 0.231592(18) 0.060664(11) 0.01899(7) Uani 1 1 d .
Pr3 Pr 0.77643(2) 0.393341(19) 0.108188(11) 0.02160(7) Uani 1 1 d .
Pr4 Pr -0.20061(2) 0.285535(19) 0.528348(11) 0.02190(7) Uani 1 1 d .
Pr5 Pr 0.30504(2) 0.671329(18) 0.151262(11) 0.02081(7) Uani 1 1 d .
Pr6 Pr -0.59113(2) 0.308164(19) 0.357244(11) 0.02377(8) Uani 1 1 d .
Ni1 Ni 0.05819(5) 0.98798(4) 0.22933(2) 0.01499(14) Uani 1 1 d .
Ni2 Ni 0.5000 0.5000 0.0000 0.0135(2) Uani 1 2 d S
Ni3 Ni -0.5000 0.5000 0.5000 0.01309(19) Uani 1 2 d S
V1 V -0.66238(6) 0.50987(5) 0.42928(3) 0.01654(19) Uani 1 1 d .
V2 V 0.51741(6) 0.34611(5) 0.06978(3) 0.0167(2) Uani 1 1 d .
V3 V 0.51582(6) 0.68243(5) 0.03792(3) 0.01657(19) Uani 1 1 d .
V4 V 0.53449(6) 0.52753(5) 0.10784(3) 0.0174(2) Uani 1 1 d .
V5 V -0.64662(6) 0.34836(5) 0.49523(3) 0.01669(19) Uani 1 1 d .
V6 V -0.03840(6) 0.80384(5) 0.26396(3) 0.0174(2) Uani 1 1 d .
V7 V 0.19623(7) 0.84472(5) 0.25262(3) 0.0190(2) Uani 1 1 d .
V8 V 0.32345(6) 0.45980(5) 0.08705(3) 0.01665(19) Uani 1 1 d .
V9 V 0.71251(6) 0.56766(5) 0.02009(3) 0.0168(2) Uani 1 1 d .
V10 V -0.42680(6) 0.49308(5) 0.38692(3) 0.01648(19) Uani 1 1 d .
V11 V 0.21652(7) 0.90699(5) 0.14324(3) 0.0203(2) Uani 1 1 d .
V12 V -0.26466(6) 0.48466(5) 0.45701(3) 0.01646(19) Uani 1 1 d .
V13 V -0.41322(6) 0.33197(5) 0.45226(3) 0.0173(2) Uani 1 1 d .
V14 V 0.30542(6) 0.61505(5) 0.01763(3) 0.01634(19) Uani 1 1 d .
V15 V 0.11509(7) 1.10515(6) 0.30352(3) 0.0234(2) Uani 1 1 d .
V16 V -0.02240(7) 0.87447(6) 0.15713(3) 0.0210(2) Uani 1 1 d .
V17 V -0.48429(6) 0.34022(5) 0.56551(3) 0.0169(2) Uani 1 1 d .
V18 V 0.28837(7) 1.02485(6) 0.21953(4) 0.0224(2) Uani 1 1 d .
V19 V 0.03118(7) 0.92995(6) 0.33509(3) 0.0218(2) Uani 1 1 d .
V20 V -0.08325(7) 1.13375(6) 0.21621(4) 0.0252(2) Uani 1 1 d .
V21 V 0.15055(7) 1.17541(5) 0.19662(3) 0.0226(2) Uani 1 1 d .
V22 V 0.06796(7) 1.05401(5) 0.12473(3) 0.0201(2) Uani 1 1 d .
V23 V 0.26422(8) 0.96559(6) 0.32845(4) 0.0296(2) Uani 1 1 d .
V24 V -0.17080(7) 0.95951(6) 0.24845(4) 0.0269(2) Uani 1 1 d .
V25 V -0.16871(7) 1.02218(6) 0.14152(4) 0.0312(3) Uani 1 1 d .
O1 O 0.6094(3) 0.6166(2) 0.06930(12) 0.0189(8) Uani 1 1 d .
O2 O -0.5187(2) 0.2986(2) 0.50551(12) 0.0159(8) Uani 1 1 d .
O3 O -0.3336(2) 0.4195(2) 0.41511(12) 0.0170(8) Uani 1 1 d .
O4 O 0.5827(2) 0.3106(2) 0.00604(12) 0.0170(8) Uani 1 1 d .
O5 O 0.2550(2) 0.5034(2) 0.03558(12) 0.0156(8) Uani 1 1 d .
O6 O 0.4476(2) 0.4300(2) 0.11140(12) 0.0161(8) Uani 1 1 d .
O7 O 0.1608(2) 1.0288(2) 0.18022(12) 0.0186(8) Uani 1 1 d .
O8 O -0.5309(2) 0.4326(2) 0.45048(12) 0.0155(8) Uani 1 1 d .
O9 O -0.5434(2) 0.5676(2) 0.39494(12) 0.0182(8) Uani 1 1 d .
O10 O -0.6043(2) 0.5740(2) 0.48964(12) 0.0166(8) Uani 1 1 d .
O11 O -0.7254(3) 0.3051(2) 0.54098(13) 0.0218(8) Uani 1 1 d .
O12 O -0.7286(2) 0.4465(2) 0.48600(12) 0.0164(8) Uani 1 1 d .
O13 O 0.4322(2) 0.5602(2) 0.05213(12) 0.0173(8) Uani 1 1 d .
O14 O 0.2193(3) 0.7528(2) 0.23039(14) 0.0260(9) Uani 1 1 d .
O15 O 0.0205(3) 1.0436(2) 0.34286(13) 0.0243(9) Uani 1 1 d .
O16 O 0.0840(2) 0.8791(2) 0.20775(12) 0.0171(8) Uani 1 1 d .
O17 O 0.2595(2) 0.3717(2) 0.09992(13) 0.0204(8) Uani 1 1 d .
O18 O -0.3822(3) 0.2825(2) 0.56915(13) 0.0213(8) Uani 1 1 d .
O19 O -0.3418(3) 0.5538(2) 0.35308(13) 0.0227(9) Uani 1 1 d .
O20 O 0.2571(2) 0.6623(2) 0.06824(13) 0.0201(8) Uani 1 1 d .
O21 O 0.0925(3) 0.9355(2) 0.11842(13) 0.0219(8) Uani 1 1 d .
O22 O 0.4463(3) 0.7240(2) 0.08577(13) 0.0231(9) Uani 1 1 d .
O23 O -0.4072(2) 0.5600(2) 0.45401(12) 0.0161(8) Uani 1 1 d .
O24 O 0.1501(2) 0.9752(2) 0.27169(12) 0.0187(8) Uani 1 1 d .
O25 O -0.0373(2) 1.0031(2) 0.18876(12) 0.0192(8) Uani 1 1 d .
O26 O -0.3185(3) 0.2752(2) 0.46740(13) 0.0233(9) Uani 1 1 d .
O27 O -0.0407(3) 1.0574(2) 0.09859(13) 0.0282(9) Uani 1 1 d .
O28 O 0.4645(3) 0.5850(2) 0.14895(13) 0.0213(8) Uani 1 1 d .
O29 O 0.4339(3) 0.2701(2) 0.08399(13) 0.0203(8) Uani 1 1 d .
O30 O -0.1144(2) 0.8525(2) 0.21720(13) 0.0203(8) Uani 1 1 d .
O31 O 0.4178(2) 0.40701(19) 0.02135(12) 0.0148(8) Uani 1 1 d .
O32 O -0.6636(3) 0.2982(2) 0.44659(13) 0.0244(9) Uani 1 1 d .
O33 O -0.1847(3) 0.4123(2) 0.47110(13) 0.0206(8) Uani 1 1 d .
O34 O -0.4653(3) 0.4256(2) 0.34963(13) 0.0217(8) Uani 1 1 d .
O35 O -0.0445(2) 0.9417(2) 0.27837(12) 0.0180(8) Uani 1 1 d .
O36 O 0.2191(3) 1.0721(2) 0.33681(13) 0.0292(9) Uani 1 1 d .
O37 O 0.5943(3) 0.7563(2) 0.01277(13) 0.0219(8) Uani 1 1 d .
O38 O 0.2294(3) 0.6394(2) -0.02185(13) 0.0219(9) Uani 1 1 d .
O39 O -0.1296(3) 0.7792(2) 0.30930(13) 0.0217(8) Uani 1 1 d .
O40 O -0.5774(2) 0.2960(2) 0.60388(12) 0.0194(8) Uani 1 1 d .
O41 O 0.2324(3) 0.8064(2) 0.13127(13) 0.0257(9) Uani 1 1 d .
O42 O -0.0031(3) 0.7158(2) 0.23901(13) 0.0241(9) Uani 1 1 d .
O43 O 0.1575(3) 1.0935(2) 0.08407(13) 0.0261(9) Uani 1 1 d .
O44 O 0.3510(3) 1.0029(2) 0.26838(14) 0.0301(10) Uani 1 1 d .
O45 O 0.7718(3) 0.6536(2) -0.00281(13) 0.0221(8) Uani 1 1 d .
O46 O -0.1679(3) 1.0708(2) 0.26133(14) 0.0272(9) Uani 1 1 d .
O47 O 0.2794(3) 0.9097(2) 0.20115(13) 0.0219(8) Uani 1 1 d .
O48 O 0.5967(2) 0.4634(2) 0.03779(12) 0.0170(8) Uani 1 1 d .
O49 O 0.0374(3) 1.1526(2) 0.16313(13) 0.0208(8) Uani 1 1 d .
O50 O 0.6115(3) 0.3240(2) 0.09929(13) 0.0222(9) Uani 1 1 d .
O51 O 0.3017(3) 0.9554(2) 0.10369(14) 0.0292(9) Uani 1 1 d .
O52 O -0.0581(3) 0.8955(2) 0.37676(13) 0.0278(9) Uani 1 1 d .
O53 O 0.7851(3) 0.5245(2) 0.05574(13) 0.0221(8) Uani 1 1 d .
O54 O 0.0358(3) 1.1006(2) 0.24930(13) 0.0209(8) Uani 1 1 d .
O55 O -0.6762(3) 0.4419(2) 0.38745(13) 0.0231(9) Uani 1 1 d .
O56 O -0.2399(3) 0.9765(2) 0.19731(14) 0.0293(10) Uani 1 1 d .
O57 O -0.4539(3) 0.2813(2) 0.40807(13) 0.0232(9) Uani 1 1 d .
O58 O -0.1638(3) 1.1250(2) 0.16941(14) 0.0292(10) Uani 1 1 d .
O59 O 0.2241(3) 1.1264(2) 0.24457(13) 0.0242(9) Uani 1 1 d .
O60 O 0.0736(3) 0.8258(2) 0.29880(12) 0.0187(8) Uani 1 1 d .
O61 O 0.2754(3) 0.5248(2) 0.13044(13) 0.0216(8) Uani 1 1 d .
O62 O -0.1972(3) 0.5466(2) 0.41590(13) 0.0215(8) Uani 1 1 d .
O63 O -0.7496(3) 0.5817(2) 0.42670(13) 0.0220(8) Uani 1 1 d .
O64 O 0.0007(3) 0.7823(2) 0.13815(14) 0.0314(10) Uani 1 1 d .
O65 O 0.6269(3) 0.4888(2) 0.13430(13) 0.0237(9) Uani 1 1 d .
O66 O 0.2404(3) 1.1956(2) 0.14870(13) 0.0257(9) Uani 1 1 d .
O67 O -0.1139(3) 0.9116(2) 0.12429(14) 0.0289(9) Uani 1 1 d .
O68 O -0.1049(3) 1.2258(2) 0.23629(15) 0.0353(11) Uani 1 1 d .
O69 O 0.0906(3) 1.1980(2) 0.32132(15) 0.0368(11) Uani 1 1 d .
O70 O 0.2759(3) 0.8565(2) 0.29447(14) 0.0274(9) Uani 1 1 d .
O71 O 0.1439(3) 0.9211(2) 0.36396(13) 0.0283(9) Uani 1 1 d .
O72 O 0.3763(3) 1.0584(2) 0.17732(15) 0.0346(10) Uani 1 1 d .
O73 O 0.1182(3) 1.2652(2) 0.22100(15) 0.0364(11) Uani 1 1 d .
O74 O -0.2562(3) 0.9251(2) 0.29102(15) 0.0373(11) Uani 1 1 d .
O75 O 0.3445(3) 0.9546(3) 0.36435(16) 0.0435(12) Uani 1 1 d .
O76 O -0.2518(3) 1.0344(3) 0.10653(17) 0.0481(13) Uani 1 1 d .
O77 O -0.6032(4) 0.4023(3) 0.28474(16) 0.0538(13) Uani 1 1 d .
O78 O -0.4319(3) 0.2518(3) 0.30583(17) 0.0519(13) Uani 1 1 d .
O79 O -0.6367(3) 0.2301(3) 0.28492(16) 0.0497(12) Uani 1 1 d .
O80 O -0.7851(3) 0.2963(3) 0.36911(18) 0.0512(13) Uani 1 1 d .
O81 O -0.6152(4) 0.1545(3) 0.37969(18) 0.0561(14) Uani 1 1 d .
O82 O -0.0913(3) 0.2483(3) 0.44904(16) 0.0438(12) Uani 1 1 d .
O83 O -0.0355(3) 0.3602(2) 0.53586(15) 0.0352(10) Uani 1 1 d .
O84 O -0.2630(3) 0.1374(3) 0.53258(17) 0.0487(12) Uani 1 1 d .
O85 O -0.1978(3) 0.2594(3) 0.61773(16) 0.0459(12) Uani 1 1 d .
O86 O -0.0608(3) 0.1771(3) 0.54035(18) 0.0513(13) Uani 1 1 d .
O87 O -0.1250(3) 0.6008(3) 0.30444(17) 0.0520(13) Uani 1 1 d .
O88 O -0.0674(3) 0.7072(3) 0.39147(15) 0.0388(11) Uani 1 1 d .
O89 O -0.3296(4) 0.7236(3) 0.29888(17) 0.0635(15) Uani 1 1 d .
O90 O -0.2689(3) 0.8325(2) 0.38803(16) 0.0411(12) Uani 1 1 d .
O91 O 0.1181(3) 0.6355(3) 0.16514(16) 0.0402(11) Uani 1 1 d .
O92 O 0.2824(4) 0.5820(3) 0.22886(15) 0.0511(13) Uani 1 1 d .
O93 O 0.4309(3) 0.7529(3) 0.19068(19) 0.0659(16) Uani 1 1 d .
O94 O 0.2109(4) 0.1626(3) -0.01060(16) 0.0473(12) Uani 1 1 d .
O95 O 0.0809(3) 0.2643(2) 0.08211(15) 0.0342(10) Uani 1 1 d .
O96 O 0.3777(3) 0.1043(2) 0.06256(16) 0.0392(11) Uani 1 1 d .
O97 O 0.8398(4) 0.5079(3) 0.15591(18) 0.0549(13) Uani 1 1 d .
O98 O 0.9576(3) 0.4036(3) 0.06013(16) 0.0405(12) Uani 1 1 d .
O99 O 0.9095(3) 0.3464(3) 0.15982(17) 0.0487(12) Uani 1 1 d .
O100 O 0.8148(3) 0.2414(3) 0.09407(16) 0.0436(12) Uani 1 1 d .
O101 O 0.6911(4) 0.3315(3) 0.18836(16) 0.0553(14) Uani 1 1 d .

loop_
_atom_site_aniso_label
_atom_site_aniso_U_11
_atom_site_aniso_U_22
_atom_site_aniso_U_33
_atom_site_aniso_U_23
_atom_site_aniso_U_13
_atom_site_aniso_U_12
Pr1 0.01677(15) 0.01994(16) 0.01972(16) 0.00383(12) -0.00013(12) -0.00418(12)
Pr2 0.01748(15) 0.01599(15) 0.02193(17) 0.00402(12) 0.00065(13) -0.00104(12)
Pr3 0.01915(16) 0.02100(16) 0.02455(17) 0.00550(13) -0.00431(13) 0.00194(13)
Pr4 0.01774(15) 0.02285(17) 0.02521(18) 0.00373(13) -0.00451(13) 0.00158(13)
Pr5 0.02231(16) 0.01659(16) 0.02106(17) -0.00010(12) 0.00344(13) 0.00222(12)
Pr6 0.02644(17) 0.02364(17) 0.02217(17) -0.00323(13) -0.00623(14) -0.00718(13)
Ni1 0.0151(3) 0.0130(3) 0.0161(3) 0.0024(3) -0.0008(3) -0.0005(3)
Ni2 0.0127(4) 0.0120(5) 0.0147(5) 0.0022(4) 0.0007(4) 0.0017(4)
Ni3 0.0117(4) 0.0136(5) 0.0138(5) 0.0010(4) -0.0021(4) -0.0030(4)
V1 0.0148(4) 0.0188(5) 0.0164(5) 0.0014(4) -0.0038(4) -0.0038(4)
V2 0.0165(4) 0.0147(5) 0.0176(5) 0.0039(4) -0.0002(4) 0.0009(4)
V3 0.0167(5) 0.0132(5) 0.0185(5) 0.0019(4) 0.0003(4) -0.0004(4)
V4 0.0173(5) 0.0171(5) 0.0169(5) 0.0021(4) -0.0003(4) 0.0004(4)
V5 0.0156(4) 0.0164(5) 0.0183(5) 0.0014(4) -0.0037(4) -0.0055(4)
V6 0.0170(5) 0.0156(5) 0.0181(5) 0.0032(4) 0.0009(4) -0.0033(4)
V7 0.0182(5) 0.0152(5) 0.0232(5) 0.0027(4) -0.0028(4) 0.0007(4)
V8 0.0154(4) 0.0147(5) 0.0181(5) 0.0024(4) 0.0018(4) 0.0014(4)
V9 0.0154(4) 0.0157(5) 0.0184(5) 0.0023(4) -0.0005(4) 0.0003(4)
V10 0.0157(4) 0.0187(5) 0.0147(5) 0.0005(4) -0.0016(4) -0.0035(4)
V11 0.0217(5) 0.0149(5) 0.0222(5) 0.0021(4) 0.0022(4) 0.0017(4)
V12 0.0131(4) 0.0181(5) 0.0177(5) 0.0022(4) -0.0014(4) -0.0017(4)
V13 0.0171(5) 0.0160(5) 0.0185(5) 0.0006(4) -0.0025(4) -0.0023(4)
V14 0.0135(4) 0.0142(5) 0.0199(5) 0.0028(4) 0.0009(4) 0.0017(4)
V15 0.0318(5) 0.0170(5) 0.0212(5) -0.0018(4) -0.0039(4) -0.0055(4)
V16 0.0233(5) 0.0199(5) 0.0200(5) 0.0021(4) -0.0043(4) -0.0048(4)
V17 0.0154(4) 0.0166(5) 0.0181(5) 0.0031(4) -0.0018(4) -0.0025(4)
V18 0.0193(5) 0.0183(5) 0.0290(6) 0.0023(4) -0.0027(4) -0.0035(4)
V19 0.0265(5) 0.0201(5) 0.0180(5) 0.0011(4) -0.0013(4) -0.0053(4)
V20 0.0215(5) 0.0220(5) 0.0294(6) 0.0052(4) 0.0024(4) 0.0077(4)
V21 0.0279(5) 0.0153(5) 0.0231(5) 0.0043(4) -0.0005(4) -0.0028(4)
V22 0.0220(5) 0.0180(5) 0.0192(5) 0.0056(4) -0.0010(4) -0.0011(4)
V23 0.0316(6) 0.0283(6) 0.0324(6) 0.0036(5) -0.0160(5) -0.0056(4)
V24 0.0161(5) 0.0290(6) 0.0329(6) 0.0123(5) 0.0021(4) 0.0032(4)
V25 0.0241(5) 0.0352(6) 0.0362(6) 0.0127(5) -0.0118(5) -0.0007(5)
O1 0.0215(19) 0.0180(19) 0.0171(19) 0.0041(15) -0.0038(16) -0.0046(15)
O2 0.0176(18) 0.0148(18) 0.0150(19) 0.0021(15) -0.0021(15) -0.0012(14)
O3 0.0117(17) 0.021(2) 0.0180(19) 0.0021(15) -0.0010(15) -0.0032(15)
O4 0.0157(18) 0.0131(18) 0.021(2) 0.0035(15) -0.0005(15) 0.0015(14)
O5 0.0116(17) 0.0150(18) 0.0190(19) 0.0037(15) 0.0007(15) 0.0007(14)
O6 0.0145(18) 0.0145(18) 0.0181(19) 0.0009(15) 0.0006(15) 0.0016(14)
O7 0.0164(18) 0.0178(19) 0.020(2) 0.0038(15) 0.0009(15) -0.0008(15)
O8 0.0115(17) 0.0179(19) 0.0177(19) -0.0005(15) -0.0039(15) -0.0034(14)
O9 0.0191(19) 0.0189(19) 0.0172(19) 0.0032(15) -0.0057(15) -0.0023(15)
O10 0.0126(17) 0.0185(19) 0.0182(19) 0.0033(15) -0.0016(15) -0.0012(14)
O11 0.0195(19) 0.023(2) 0.022(2) 0.0025(16) -0.0004(16) -0.0056(16)
O12 0.0125(17) 0.0180(19) 0.0181(19) -0.0010(15) -0.0009(15) -0.0038(14)
O13 0.0181(18) 0.0182(19) 0.0138(19) 0.0001(15) 0.0031(15) 0.0046(15)
O14 0.024(2) 0.019(2) 0.032(2) 0.0017(17) 0.0021(18) 0.0007(16)
O15 0.029(2) 0.020(2) 0.021(2) -0.0054(16) 0.0024(17) 0.0009(16)
O16 0.0186(19) 0.0136(18) 0.018(2) -0.0005(15) 0.0000(15) 0.0002(15)
O17 0.0168(19) 0.0163(19) 0.027(2) 0.0056(16) -0.0004(16) 0.0007(15)
O18 0.0169(19) 0.019(2) 0.028(2) 0.0023(16) -0.0040(16) 0.0021(15)
O19 0.0201(19) 0.028(2) 0.018(2) 0.0058(16) 0.0003(16) -0.0054(16)
O20 0.0169(19) 0.019(2) 0.022(2) -0.0042(16) 0.0044(16) 0.0073(15)
O21 0.029(2) 0.017(2) 0.019(2) 0.0032(16) -0.0030(17) -0.0004(16)
O22 0.023(2) 0.021(2) 0.023(2) 0.0012(16) 0.0008(17) 0.0007(16)
O23 0.0146(18) 0.0152(19) 0.0186(19) 0.0029(15) -0.0038(15) -0.0032(14)
O24 0.0191(19) 0.0167(19) 0.021(2) 0.0007(15) -0.0053(16) 0.0009(15)
O25 0.0135(18) 0.022(2) 0.021(2) 0.0015(16) -0.0017(15) 0.0022(15)
O26 0.0182(19) 0.024(2) 0.028(2) 0.0027(17) -0.0036(17) -0.0029(16)
O27 0.030(2) 0.033(2) 0.022(2) 0.0101(18) -0.0066(18) -0.0033(18)
O28 0.0190(19) 0.024(2) 0.019(2) -0.0045(16) 0.0026(16) 0.0016(16)
O29 0.0184(19) 0.021(2) 0.021(2) 0.0046(16) -0.0009(16) -0.0013(15)
O30 0.0139(18) 0.025(2) 0.021(2) 0.0027(16) -0.0018(16) -0.0022(15)
O31 0.0136(17) 0.0116(18) 0.0177(19) 0.0039(14) 0.0013(15) 0.0013(14)
O32 0.028(2) 0.022(2) 0.024(2) -0.0031(16) -0.0057(17) -0.0037(16)
O33 0.0214(19) 0.021(2) 0.020(2) 0.0009(16) -0.0045(16) -0.0006(16)
O34 0.025(2) 0.022(2) 0.019(2) 0.0021(16) -0.0052(16) -0.0093(16)
O35 0.0148(18) 0.0161(19) 0.021(2) 0.0031(15) 0.0017(15) -0.0013(15)
O36 0.039(2) 0.027(2) 0.024(2) -0.0026(17) -0.0088(18) -0.0113(18)
O37 0.023(2) 0.019(2) 0.021(2) 0.0044(16) 0.0025(16) 0.0037(16)
O38 0.0172(19) 0.020(2) 0.027(2) 0.0051(16) 0.0012(16) 0.0013(15)
O39 0.023(2) 0.020(2) 0.021(2) 0.0040(16) -0.0010(16) -0.0046(16)
O40 0.0164(18) 0.021(2) 0.021(2) 0.0020(16) -0.0015(16) -0.0033(15)
O41 0.032(2) 0.017(2) 0.027(2) -0.0019(16) -0.0046(18) 0.0022(17)
O42 0.027(2) 0.018(2) 0.024(2) -0.0035(16) 0.0024(17) -0.0030(16)
O43 0.029(2) 0.021(2) 0.027(2) 0.0026(17) -0.0002(18) -0.0027(17)
O44 0.028(2) 0.027(2) 0.037(2) 0.0036(18) -0.0102(19) -0.0045(17)
O45 0.021(2) 0.019(2) 0.024(2) 0.0046(16) 0.0019(16) -0.0016(16)
O46 0.020(2) 0.026(2) 0.032(2) 0.0095(18) 0.0041(17) 0.0040(16)
O47 0.0196(19) 0.0169(19) 0.028(2) 0.0008(16) -0.0002(17) -0.0002(15)
O48 0.0158(18) 0.0166(19) 0.018(2) 0.0012(15) -0.0014(15) 0.0018(15)
O49 0.026(2) 0.0129(19) 0.022(2) 0.0048(15) 0.0019(16) 0.0022(15)
O50 0.020(2) 0.020(2) 0.026(2) 0.0067(16) -0.0037(16) 0.0013(16)
O51 0.031(2) 0.025(2) 0.028(2) 0.0044(17) 0.0051(18) 0.0006(17)
O52 0.035(2) 0.026(2) 0.020(2) -0.0044(17) 0.0033(18) -0.0038(18)
O53 0.0193(19) 0.020(2) 0.025(2) 0.0011(16) -0.0008(16) 0.0050(16)
O54 0.025(2) 0.0155(19) 0.021(2) 0.0024(15) -0.0003(16) -0.0002(15)
O55 0.023(2) 0.026(2) 0.021(2) -0.0002(16) -0.0049(17) -0.0050(16)
O56 0.018(2) 0.033(2) 0.036(2) 0.0114(19) -0.0044(18) -0.0008(17)
O57 0.023(2) 0.022(2) 0.025(2) 0.0008(17) -0.0041(17) -0.0033(16)
O58 0.022(2) 0.029(2) 0.035(2) 0.0116(19) -0.0026(18) 0.0072(17)
O59 0.030(2) 0.018(2) 0.026(2) 0.0041(16) -0.0060(17) -0.0080(16)
O60 0.024(2) 0.0155(19) 0.018(2) 0.0044(15) -0.0067(16) -0.0025(15)
O61 0.0208(19) 0.021(2) 0.021(2) 0.0006(16) 0.0017(16) 0.0025(16)
O62 0.0166(19) 0.025(2) 0.021(2) 0.0016(16) 0.0007(16) -0.0016(16)
O63 0.0191(19) 0.025(2) 0.022(2) 0.0022(16) -0.0059(16) 0.0006(16)
O64 0.041(2) 0.024(2) 0.028(2) 0.0011(18) -0.0056(19) -0.0083(18)
O65 0.024(2) 0.023(2) 0.024(2) 0.0018(17) -0.0034(17) -0.0003(16)
O66 0.023(2) 0.024(2) 0.029(2) 0.0083(17) 0.0006(17) -0.0043(16)
O67 0.030(2) 0.031(2) 0.027(2) 0.0057(18) -0.0084(18) -0.0084(18)
O68 0.036(2) 0.026(2) 0.040(3) 0.0075(19) 0.004(2) 0.0069(19)
O69 0.055(3) 0.022(2) 0.035(3) -0.0027(19) -0.011(2) -0.009(2)
O70 0.023(2) 0.028(2) 0.033(2) 0.0089(18) -0.0127(18) -0.0031(17)
O71 0.039(2) 0.026(2) 0.023(2) 0.0007(17) -0.0114(18) -0.0047(18)
O72 0.028(2) 0.033(2) 0.040(3) 0.006(2) 0.0032(19) -0.0057(18)
O73 0.046(3) 0.017(2) 0.043(3) -0.0015(19) -0.001(2) 0.0035(19)
O74 0.024(2) 0.039(3) 0.044(3) 0.014(2) 0.006(2) 0.0025(19)
O75 0.044(3) 0.047(3) 0.046(3) 0.007(2) -0.027(2) -0.008(2)
O76 0.041(3) 0.054(3) 0.054(3) 0.020(2) -0.024(2) 0.002(2)
O77 0.082(4) 0.047(3) 0.040(3) 0.011(2) -0.034(3) -0.017(3)
O78 0.043(3) 0.065(3) 0.045(3) -0.014(2) 0.000(2) -0.001(2)
O79 0.056(3) 0.059(3) 0.036(3) -0.021(2) -0.008(2) -0.020(2)
O80 0.036(3) 0.064(3) 0.058(3) -0.021(3) -0.018(2) -0.006(2)
O81 0.078(4) 0.033(3) 0.054(3) -0.010(2) 0.002(3) -0.007(2)
O82 0.039(3) 0.050(3) 0.040(3) -0.005(2) 0.001(2) 0.004(2)
O83 0.021(2) 0.042(3) 0.044(3) 0.005(2) -0.0107(19) -0.0036(18)
O84 0.049(3) 0.032(3) 0.062(3) 0.005(2) -0.005(2) 0.000(2)
O85 0.055(3) 0.045(3) 0.036(3) 0.016(2) -0.007(2) 0.005(2)
O86 0.052(3) 0.045(3) 0.060(3) 0.007(2) -0.021(3) 0.011(2)
O87 0.058(3) 0.035(3) 0.052(3) -0.004(2) 0.023(3) -0.007(2)
O88 0.028(2) 0.048(3) 0.043(3) 0.015(2) -0.015(2) -0.013(2)
O89 0.057(3) 0.093(4) 0.044(3) 0.022(3) -0.018(3) -0.013(3)
O90 0.041(3) 0.023(2) 0.052(3) 0.005(2) 0.013(2) 0.0026(19)
O91 0.026(2) 0.039(3) 0.051(3) -0.012(2) 0.007(2) -0.0009(19)
O92 0.074(3) 0.043(3) 0.030(3) 0.007(2) 0.009(2) 0.019(2)
O93 0.035(3) 0.100(4) 0.061(4) -0.041(3) 0.003(3) -0.013(3)
O94 0.062(3) 0.044(3) 0.036(3) 0.000(2) -0.010(2) -0.018(2)
O95 0.021(2) 0.035(2) 0.044(3) 0.008(2) 0.0030(19) 0.0031(18)
O96 0.031(2) 0.022(2) 0.059(3) 0.011(2) 0.005(2) 0.0032(18)
O97 0.054(3) 0.048(3) 0.069(4) -0.015(3) -0.028(3) -0.002(2)
O98 0.021(2) 0.045(3) 0.052(3) 0.014(2) 0.002(2) 0.0094(19)
O99 0.053(3) 0.044(3) 0.052(3) 0.010(2) -0.019(2) 0.005(2)
O100 0.055(3) 0.031(3) 0.048(3) 0.008(2) -0.018(2) 0.010(2)
O101 0.058(3) 0.068(3) 0.039(3) 0.021(3) -0.007(2) -0.011(3)

loop_
_atom_type_symbol
_atom_type_description
_atom_type_scat_dispersion_real
_atom_type_scat_dispersion_imag
_atom_type_scat_source
O O 0.0106 0.0060 'International Tables Vol C Tables 4.2.6.8 and 6.1.1.4'
H H 0.0000 0.0000 'International Tables Vol C Tables 4.2.6.8 and 6.1.1.4'
V V 0.3005 0.5294 'International Tables Vol C Tables 4.2.6.8 and 6.1.1.4'
Ni Ni 0.3393 1.1124 'International Tables Vol C Tables 4.2.6.8 and 6.1.1.4'
Pr Pr -0.2180 2.8214 'International Tables Vol C Tables 4.2.6.8 and 6.1.1.4'

loop_
_geom_angle_atom_site_label_1
_geom_angle_atom_site_label_2
_geom_angle_atom_site_label_3
_geom_angle
_geom_angle_site_symmetry_1
_geom_angle_site_symmetry_3
O40 Pr1 O87 139.55(14) 2_466 .
O40 Pr1 O19 69.70(11) 2_466 .
O87 Pr1 O19 75.48(13) . .
O40 Pr1 O11 69.78(11) 2_466 2_466
O87 Pr1 O11 141.18(14) . 2_466
O19 Pr1 O11 105.21(11) . 2_466
O40 Pr1 O88 140.96(13) 2_466 .
O87 Pr1 O88 79.42(16) . .
O19 Pr1 O88 138.11(12) . .
O11 Pr1 O88 75.26(12) 2_466 .
O40 Pr1 O89 67.82(14) 2_466 .
O87 Pr1 O89 84.02(17) . .
O19 Pr1 O89 75.02(14) . .
O11 Pr1 O89 134.36(14) 2_466 .
O88 Pr1 O89 134.84(14) . .
O40 Pr1 O39 121.14(11) 2_466 .
O87 Pr1 O39 69.13(12) . .
O19 Pr1 O39 130.71(11) . .
O11 Pr1 O39 123.91(11) 2_466 .
O88 Pr1 O39 66.55(12) . .
O89 Pr1 O39 68.30(13) . .
O40 Pr1 O90 69.96(12) 2_466 .
O87 Pr1 O90 134.56(13) . .
O19 Pr1 O90 138.15(12) . .
O11 Pr1 O90 70.35(12) 2_466 .
O88 Pr1 O90 82.50(14) . .
O89 Pr1 O90 79.94(16) . .
O39 Pr1 O90 65.43(12) . .
O40 Pr1 O62 105.45(10) 2_466 .
O87 Pr1 O62 78.42(13) . .
O19 Pr1 O62 67.21(11) . .
O11 Pr1 O62 67.05(11) 2_466 .
O88 Pr1 O62 75.30(12) . .
O89 Pr1 O62 141.19(15) . .
O39 Pr1 O62 133.25(11) . .
O90 Pr1 O62 135.59(13) . .
O66 Pr2 O29 77.51(11) 1_545 .
O66 Pr2 O95 80.42(12) 1_545 .
O29 Pr2 O95 140.22(13) . .
O66 Pr2 O96 78.30(13) 1_545 .
O29 Pr2 O96 70.05(13) . .
O95 Pr2 O96 136.16(12) . .
O66 Pr2 O37 141.80(11) 1_545 2_665
O29 Pr2 O37 68.85(12) . 2_665
O95 Pr2 O37 137.60(12) . 2_665
O96 Pr2 O37 73.70(12) . 2_665
O66 Pr2 O17 76.73(11) 1_545 .
O29 Pr2 O17 68.13(11) . .
O95 Pr2 O17 74.84(12) . .
O96 Pr2 O17 134.81(13) . .
O37 Pr2 O17 105.69(11) 2_665 .
O66 Pr2 O94 132.19(13) 1_545 .
O29 Pr2 O94 136.05(13) . .
O95 Pr2 O94 82.56(15) . .
O96 Pr2 O94 84.07(15) . .
O37 Pr2 O94 70.09(13) 2_665 .
O17 Pr2 O94 139.52(13) . .
O66 Pr2 O45 140.42(12) 1_545 2_665
O29 Pr2 O45 105.66(11) . 2_665
O95 Pr2 O45 72.60(11) . 2_665
O96 Pr2 O45 140.65(12) . 2_665
O37 Pr2 O45 68.72(11) 2_665 2_665
O17 Pr2 O45 68.69(11) . 2_665
O94 Pr2 O45 72.72(13) . 2_665
O66 Pr2 O43 66.43(12) 1_545 1_545
O29 Pr2 O43 128.58(11) . 1_545
O95 Pr2 O43 68.67(11) . 1_545
O96 Pr2 O43 67.75(12) . 1_545
O37 Pr2 O43 123.04(11) 2_665 1_545
O17 Pr2 O43 131.25(11) . 1_545
O94 Pr2 O43 65.76(12) . 1_545
O45 Pr2 O43 125.57(11) 2_665 1_545
O38 Pr3 O50 68.33(11) 2_665 .
O38 Pr3 O100 70.10(12) 2_665 .
O50 Pr3 O100 72.81(13) . .
O38 Pr3 O101 133.55(14) 2_665 .
O50 Pr3 O101 69.44(14) . .
O100 Pr3 O101 79.81(15) . .
O38 Pr3 O65 105.75(11) 2_665 .
O50 Pr3 O65 69.27(11) . .
O100 Pr3 O65 140.15(13) . .
O101 Pr3 O65 75.94(13) . .
O38 Pr3 O97 138.65(14) 2_665 .
O50 Pr3 O97 139.40(14) . .
O100 Pr3 O97 136.70(14) . .
O101 Pr3 O97 87.16(17) . .
O65 Pr3 O97 73.17(13) . .
O38 Pr3 O53 68.75(11) 2_665 .
O50 Pr3 O53 105.50(11) . .
O100 Pr3 O53 135.84(13) . .
O101 Pr3 O53 142.45(14) . .
O65 Pr3 O53 67.95(11) . .
O97 Pr3 O53 73.15(14) . .
O38 Pr3 O98 71.64(13) 2_665 .
O50 Pr3 O98 137.15(14) . .
O100 Pr3 O98 79.90(14) . .
O101 Pr3 O98 137.06(14) . .
O65 Pr3 O98 138.06(12) . .
O97 Pr3 O98 82.34(16) . .
O53 Pr3 O98 72.66(11) . .
O38 Pr3 O99 127.96(13) 2_665 .
O50 Pr3 O99 128.74(12) . .
O100 Pr3 O99 71.19(14) . .
O101 Pr3 O99 69.27(15) . .
O65 Pr3 O99 126.24(14) . .
O97 Pr3 O99 65.58(15) . .
O53 Pr3 O99 125.76(13) . .
O98 Pr3 O99 68.47(14) . .
O18 Pr4 O26 69.00(11) . .
O18 Pr4 O84 71.31(13) . .
O26 Pr4 O84 73.29(13) . .
O18 Pr4 O82 140.39(13) . .
O26 Pr4 O82 73.47(13) . .
O84 Pr4 O82 86.35(15) . .
O18 Pr4 O85 73.73(13) . .
O26 Pr4 O85 140.52(13) . .
O84 Pr4 O85 83.00(15) . .
O82 Pr4 O85 136.84(14) . .
O18 Pr4 O63 68.38(11) . 2_466
O26 Pr4 O63 105.59(11) . 2_466
O84 Pr4 O63 136.68(13) . 2_466
O82 Pr4 O63 135.93(12) . 2_466
O85 Pr4 O63 71.19(13) . 2_466
O18 Pr4 O33 105.65(11) . .
O26 Pr4 O33 68.69(11) . .
O84 Pr4 O33 139.81(14) . .
O82 Pr4 O33 70.97(12) . .
O85 Pr4 O33 135.92(13) . .
O63 Pr4 O33 68.20(11) 2_466 .
O18 Pr4 O83 138.65(13) . .
O26 Pr4 O83 137.85(12) . .
O84 Pr4 O83 136.77(13) . .
O82 Pr4 O83 79.43(14) . .
O85 Pr4 O83 80.29(14) . .
O63 Pr4 O83 73.09(12) 2_466 .
O33 Pr4 O83 72.27(12) . .
O18 Pr4 O86 126.26(13) . .
O26 Pr4 O86 124.92(14) . .
O84 Pr4 O86 66.62(15) . .
O82 Pr4 O86 67.92(14) . .
O85 Pr4 O86 69.45(15) . .
O63 Pr4 O86 129.48(14) 2_466 .
O33 Pr4 O86 128.05(13) . .
O83 Pr4 O86 70.20(14) . .
O41 Pr5 O61 134.15(12) . .
O41 Pr5 O20 72.03(12) . .
O61 Pr5 O20 68.46(11) . .
O41 Pr5 O91 79.71(13) . .
O61 Pr5 O91 68.03(12) . .
O20 Pr5 O91 74.17(13) . .
O41 Pr5 O28 146.37(12) . .
O61 Pr5 O28 68.81(11) . .
O20 Pr5 O28 105.92(11) . .
O91 Pr5 O28 133.05(12) . .
O41 Pr5 O22 80.02(11) . .
O61 Pr5 O22 105.36(11) . .
O20 Pr5 O22 68.33(11) . .
O91 Pr5 O22 141.29(13) . .
O28 Pr5 O22 68.72(11) . .
O41 Pr5 O93 86.98(16) . .
O61 Pr5 O93 138.44(15) . .
O20 Pr5 O93 136.94(15) . .
O91 Pr5 O93 139.53(14) . .
O28 Pr5 O93 71.81(14) . .
O22 Pr5 O93 71.30(14) . .
O41 Pr5 O92 132.37(13) . .
O61 Pr5 O92 71.35(14) . .
O20 Pr5 O92 136.81(14) . .
O91 Pr5 O92 76.79(15) . .
O28 Pr5 O92 72.73(12) . .
O22 Pr5 O92 139.31(13) . .
O93 Pr5 O92 84.91(17) . .
O41 Pr5 O14 67.40(11) . .
O61 Pr5 O14 127.81(11) . .
O20 Pr5 O14 131.54(11) . .
O91 Pr5 O14 73.56(13) . .
O28 Pr5 O14 122.53(11) . .
O22 Pr5 O14 126.61(11) . .
O93 Pr5 O14 66.05(13) . .
O92 Pr5 O14 66.43(12) . .
O34 Pr6 O55 68.72(11) . .
O34 Pr6 O32 104.70(11) . .
O55 Pr6 O32 68.21(11) . .
O34 Pr6 O57 68.23(11) . .
O55 Pr6 O57 105.68(12) . .
O32 Pr6 O57 68.23(11) . .
O34 Pr6 O77 68.08(13) . .
O55 Pr6 O77 71.70(14) . .
O32 Pr6 O77 138.82(14) . .
O57 Pr6 O77 133.61(13) . .
O34 Pr6 O78 75.27(14) . .
O55 Pr6 O78 142.35(13) . .
O32 Pr6 O78 133.77(14) . .
O57 Pr6 O78 69.34(14) . .
O77 Pr6 O78 85.22(16) . .
O34 Pr6 O81 143.45(14) . .
O55 Pr6 O81 135.73(13) . .
O32 Pr6 O81 72.80(13) . .
O57 Pr6 O81 77.60(14) . .
O77 Pr6 O81 137.34(16) . .
O78 Pr6 O81 81.02(15) . .
O34 Pr6 O80 135.52(13) . .
O55 Pr6 O80 68.61(13) . .
O32 Pr6 O80 70.01(14) . .
O57 Pr6 O80 136.52(13) . .
O77 Pr6 O80 87.13(16) . .
O78 Pr6 O80 141.04(15) . .
O81 Pr6 O80 79.12(16) . .
O34 Pr6 O79 124.03(13) . .
O55 Pr6 O79 123.31(14) . .
O32 Pr6 O79 131.10(13) . .
O57 Pr6 O79 130.87(14) . .
O77 Pr6 O79 66.90(15) . .
O78 Pr6 O79 69.58(15) . .
O81 Pr6 O79 70.46(15) . .
O80 Pr6 O79 72.28(15) . .
O24 Ni1 O25 177.73(15) . .
O24 Ni1 O7 91.24(15) . .
O25 Ni1 O7 90.21(15) . .
O24 Ni1 O16 90.79(15) . .
O25 Ni1 O16 90.94(15) . .
O7 Ni1 O16 90.53(15) . .
O24 Ni1 O35 88.60(15) . .
O25 Ni1 O35 90.03(15) . .
O7 Ni1 O35 177.50(15) . .
O16 Ni1 O35 86.98(14) . .
O24 Ni1 O54 89.36(15) . .
O25 Ni1 O54 88.96(15) . .
O7 Ni1 O54 87.23(15) . .
O16 Ni1 O54 177.76(15) . .
O35 Ni1 O54 95.26(14) . .
O13 Ni2 O13 180.0(2) . 2_665
O13 Ni2 O48 89.65(14) . 2_665
O13 Ni2 O48 90.35(14) 2_665 2_665
O13 Ni2 O48 90.35(14) . .
O13 Ni2 O48 89.65(14) 2_665 .
O48 Ni2 O48 180.0(2) 2_665 .
O13 Ni2 O31 90.23(14) . 2_665
O13 Ni2 O31 89.77(14) 2_665 2_665
O48 Ni2 O31 90.23(14) 2_665 2_665
O48 Ni2 O31 89.77(14) . 2_665
O13 Ni2 O31 89.77(14) . .
O13 Ni2 O31 90.23(14) 2_665 .
O48 Ni2 O31 89.77(14) 2_665 .
O48 Ni2 O31 90.23(14) . .
O31 Ni2 O31 180.0(2) 2_665 .
O10 Ni3 O10 180.0(2) . 2_466
O10 Ni3 O23 89.95(13) . .
O10 Ni3 O23 90.05(14) 2_466 .
O10 Ni3 O23 90.05(14) . 2_466
O10 Ni3 O23 89.95(13) 2_466 2_466
O23 Ni3 O23 180.00(17) . 2_466
O10 Ni3 O8 89.98(14) . 2_466
O10 Ni3 O8 90.02(14) 2_466 2_466
O23 Ni3 O8 90.35(14) . 2_466
O23 Ni3 O8 89.65(14) 2_466 2_466
O10 Ni3 O8 90.02(14) . .
O10 Ni3 O8 89.98(14) 2_466 .
O23 Ni3 O8 89.65(14) . .
O23 Ni3 O8 90.35(14) 2_466 .
O8 Ni3 O8 180.000(1) 2_466 .
O63 V1 O55 106.25(18) . .
O63 V1 O9 100.02(16) . .
O55 V1 O9 98.50(16) . .
O63 V1 O12 99.36(16) . .
O55 V1 O12 98.25(16) . .
O9 V1 O12 149.62(15) . .
O63 V1 O10 91.92(16) . .
O55 V1 O10 161.83(15) . .
O9 V1 O10 77.95(13) . .
O12 V1 O10 78.24(13) . .
O63 V1 O8 163.63(16) . .
O55 V1 O8 90.11(15) . .
O9 V1 O8 77.47(13) . .
O12 V1 O8 77.34(12) . .
O10 V1 O8 71.72(12) . .
O63 V1 V17 84.95(13) . 2_466
O55 V1 V17 134.64(13) . 2_466
O9 V1 V17 36.30(11) . 2_466
O12 V1 V17 123.67(11) . 2_466
O10 V1 V17 45.44(8) . 2_466
O8 V1 V17 83.75(9) . 2_466
O50 V2 O29 105.65(17) . .
O50 V2 O6 99.79(17) . .
O29 V2 O6 98.20(16) . .
O50 V2 O4 97.82(16) . .
O29 V2 O4 99.68(16) . .
O6 V2 O4 150.42(14) . .
O50 V2 O31 163.60(15) . .
O29 V2 O31 90.73(15) . .
O6 V2 O31 78.09(13) . .
O4 V2 O31 78.32(13) . .
O50 V2 O48 91.14(15) . .
O29 V2 O48 163.21(15) . .
O6 V2 O48 78.22(13) . .
O4 V2 O48 77.85(13) . .
O31 V2 O48 72.49(12) . .
O22 V3 O37 105.90(18) . .
O22 V3 O1 99.95(16) . .
O37 V3 O1 99.43(16) . .
O22 V3 O4 98.67(16) . 2_665
O37 V3 O4 98.52(16) . 2_665
O1 V3 O4 149.42(15) . 2_665
O22 V3 O13 91.78(15) . .
O37 V3 O13 162.29(16) . .
O1 V3 O13 78.04(13) . .
O4 V3 O13 77.34(13) 2_665 .
O22 V3 O31 163.47(15) . 2_665
O37 V3 O31 90.62(15) . 2_665
O1 V3 O31 77.60(13) . 2_665
O4 V3 O31 77.64(13) 2_665 2_665
O13 V3 O31 71.69(11) . 2_665
O28 V4 O65 105.78(18) . .
O28 V4 O6 99.60(16) . .
O65 V4 O6 99.50(16) . .
O28 V4 O1 98.40(16) . .
O65 V4 O1 99.25(16) . .
O6 V4 O1 149.31(15) . .
O28 V4 O48 162.86(16) . .
O65 V4 O48 91.34(16) . .
O6 V4 O48 77.84(13) . .
O1 V4 O48 77.65(13) . .
O28 V4 O13 91.31(15) . .
O65 V4 O13 162.90(16) . .
O6 V4 O13 77.77(13) . .
O1 V4 O13 77.17(13) . .
O48 V4 O13 71.56(12) . .
O32 V5 O11 105.98(18) . .
O32 V5 O2 99.29(17) . .
O11 V5 O2 100.33(15) . .
O32 V5 O12 98.22(16) . .
O11 V5 O12 97.59(16) . .
O2 V5 O12 150.35(14) . .
O32 V5 O8 91.07(15) . .
O11 V5 O8 162.90(16) . .
O2 V5 O8 77.68(12) . .
O12 V5 O8 78.26(12) . .
O32 V5 O23 163.29(15) . 2_466
O11 V5 O23 90.68(15) . 2_466
O2 V5 O23 78.48(13) . 2_466
O12 V5 O23 77.87(13) . 2_466
O8 V5 O23 72.25(12) . 2_466
O42 V6 O39 104.70(18) . .
O42 V6 O30 101.29(18) . .
O39 V6 O30 101.95(16) . .
O42 V6 O60 101.40(17) . .
O39 V6 O60 100.75(17) . .
O30 V6 O60 142.42(14) . .
O42 V6 O35 160.34(15) . .
O39 V6 O35 94.95(15) . .
O30 V6 O35 74.51(14) . .
O60 V6 O35 74.03(13) . .
O42 V6 O16 92.14(15) . .
O39 V6 O16 163.15(16) . .
O30 V6 O16 74.87(13) . .
O60 V6 O16 74.72(13) . .
O35 V6 O16 68.20(11) . .
O14 V7 O70 106.30(19) . .
O14 V7 O60 101.92(16) . .
O70 V7 O60 96.48(16) . .
O14 V7 O47 98.56(17) . .
O70 V7 O47 95.50(16) . .
O60 V7 O47 152.26(14) . .
O14 V7 O16 95.81(17) . .
O70 V7 O16 157.81(16) . .
O60 V7 O16 80.45(13) . .
O47 V7 O16 79.03(14) . .
O14 V7 O24 169.60(17) . .
O70 V7 O24 83.77(16) . .
O60 V7 O24 79.06(13) . .
O47 V7 O24 77.50(13) . .
O16 V7 O24 74.06(13) . .
O17 V8 O61 105.67(17) . .
O17 V8 O6 99.21(15) . .
O61 V8 O6 98.08(16) . .
O17 V8 O5 99.42(16) . .
O61 V8 O5 98.62(16) . .
O6 V8 O5 150.53(14) . .
O17 V8 O31 92.17(15) . .
O61 V8 O31 162.16(15) . .
O6 V8 O31 78.51(13) . .
O5 V8 O31 78.15(13) . .
O17 V8 O13 164.37(16) . .
O61 V8 O13 89.96(15) . .
O6 V8 O13 78.28(13) . .
O5 V8 O13 77.62(13) . .
O31 V8 O13 72.20(12) . .
O53 V9 O45 106.24(18) . .
O53 V9 O5 99.54(16) . 2_665
O45 V9 O5 99.47(16) . 2_665
O53 V9 O1 99.05(16) . .
O45 V9 O1 99.25(16) . .
O5 V9 O1 148.67(15) 2_665 .
O53 V9 O48 90.91(15) . .
O45 V9 O48 162.84(15) . .
O5 V9 O48 77.30(13) 2_665 .
O1 V9 O48 77.40(13) . .
O53 V9 O31 162.46(15) . 2_665
O45 V9 O31 91.30(15) . 2_665
O5 V9 O31 77.11(13) 2_665 2_665
O1 V9 O31 77.56(13) . 2_665
O48 V9 O31 71.54(11) . 2_665
O19 V10 O34 106.41(18) . .
O19 V10 O9 99.52(16) . .
O34 V10 O9 99.19(17) . .
O19 V10 O3 98.92(16) . .
O34 V10 O3 98.02(16) . .
O9 V10 O3 150.01(15) . .
O19 V10 O23 91.37(16) . .
O34 V10 O23 162.19(15) . .
O9 V10 O23 78.35(13) . .
O3 V10 O23 77.77(13) . .
O19 V10 O8 163.42(16) . .
O34 V10 O8 90.15(15) . .
O9 V10 O8 78.02(13) . .
O3 V10 O8 77.56(12) . .
O23 V10 O8 72.06(12) . .
O51 V11 O41 105.47(19) . .
O51 V11 O21 100.93(17) . .
O41 V11 O21 103.48(17) . .
O51 V11 O47 101.31(18) . .
O41 V11 O47 98.77(17) . .
O21 V11 O47 142.83(15) . .
O51 V11 O7 92.27(16) . .
O41 V11 O7 162.09(16) . .
O21 V11 O7 74.87(14) . .
O47 V11 O7 74.86(13) . .
O51 V11 O16 162.45(16) . .
O41 V11 O16 92.08(15) . .
O21 V11 O16 74.87(13) . .
O47 V11 O16 74.94(13) . .
O7 V11 O16 70.18(11) . .
O62 V12 O33 106.18(17) . .
O62 V12 O3 99.53(16) . .
O33 V12 O3 98.36(16) . .
O62 V12 O12 99.64(16) . 2_466
O33 V12 O12 98.98(16) . 2_466
O3 V12 O12 149.35(14) . 2_466
O62 V12 O23 91.31(14) . .
O33 V12 O23 162.50(15) . .
O3 V12 O23 77.72(13) . .
O12 V12 O23 78.15(13) 2_466 .
O62 V12 O10 162.88(15) . 2_466
O33 V12 O10 90.94(14) . 2_466
O3 V12 O10 77.53(13) . 2_466
O12 V12 O10 77.11(13) 2_466 2_466
O23 V12 O10 71.57(11) . 2_466
O26 V13 O57 105.66(18) . .
O26 V13 O2 98.39(15) . .
O57 V13 O2 98.81(16) . .
O26 V13 O3 98.85(15) . .
O57 V13 O3 100.58(16) . .
O2 V13 O3 149.42(15) . .
O26 V13 O8 162.39(17) . .
O57 V13 O8 91.93(15) . .
O2 V13 O8 77.73(12) . .
O3 V13 O8 78.20(13) . .
O26 V13 O10 90.77(16) . 2_466
O57 V13 O10 163.53(15) . 2_466
O2 V13 O10 77.26(13) . 2_466
O3 V13 O10 77.45(13) . 2_466
O8 V13 O10 71.62(12) . 2_466
O20 V14 O38 105.85(17) . .
O20 V14 O4 99.53(16) . 2_665
O38 V14 O4 99.20(15) . 2_665
O20 V14 O5 98.67(16) . .
O38 V14 O5 98.52(16) . .
O4 V14 O5 149.98(14) 2_665 .
O20 V14 O13 91.47(15) . .
O38 V14 O13 162.68(16) . .
O4 V14 O13 77.80(13) 2_665 .
O5 V14 O13 78.06(13) . .
O20 V14 O48 163.37(15) . 2_665
O38 V14 O48 90.77(15) . 2_665
O4 V14 O48 78.13(13) 2_665 2_665
O5 V14 O48 77.61(13) . 2_665
O13 V14 O48 71.91(12) . 2_665
O69 V15 O15 103.31(19) . .
O69 V15 O36 103.2(2) . .
O15 V15 O36 92.92(17) . .
O69 V15 O54 100.65(18) . .
O15 V15 O54 91.65(16) . .
O36 V15 O54 153.98(16) . .
O69 V15 O59 100.96(18) . .
O15 V15 O59 154.94(16) . .
O36 V15 O59 87.54(16) . .
O54 V15 O59 77.76(14) . .
O69 V15 O24 175.48(18) . .
O15 V15 O24 79.56(14) . .
O36 V15 O24 80.03(15) . .
O54 V15 O24 75.65(13) . .
O59 V15 O24 75.84(13) . .
O64 V16 O67 104.1(2) . .
O64 V16 O30 101.12(17) . .
O67 V16 O30 96.64(16) . .
O64 V16 O21 100.76(18) . .
O67 V16 O21 95.57(16) . .
O30 V16 O21 151.46(16) . .
O64 V16 O16 99.02(17) . .
O67 V16 O16 156.85(17) . .
O30 V16 O16 80.16(14) . .
O21 V16 O16 78.51(14) . .
O64 V16 O25 172.63(18) . .
O67 V16 O25 83.15(16) . .
O30 V16 O25 79.14(14) . .
O21 V16 O25 76.84(13) . .
O16 V16 O25 73.72(12) . .
O40 V17 O18 105.19(17) . .
O40 V17 O9 98.63(16) . 2_466
O18 V17 O9 99.21(17) . 2_466
O40 V17 O2 98.45(16) . .
O18 V17 O2 99.45(16) . .
O9 V17 O2 150.36(14) 2_466 .
O40 V17 O10 162.87(15) . 2_466
O18 V17 O10 91.94(15) . 2_466
O9 V17 O10 78.13(13) 2_466 2_466
O2 V17 O10 78.42(13) . 2_466
O40 V17 O23 90.60(14) . 2_466
O18 V17 O23 164.21(15) . 2_466
O9 V17 O23 77.49(13) 2_466 2_466
O2 V17 O23 78.28(13) . 2_466
O10 V17 O23 72.28(12) 2_466 2_466
O40 V17 V1 134.52(13) . 2_466
O18 V17 V1 84.39(13) . 2_466
O9 V17 V1 36.14(10) 2_466 2_466
O2 V17 V1 124.20(10) . 2_466
O10 V17 V1 45.78(9) 2_466 2_466
O23 V17 V1 84.12(9) 2_466 2_466
O72 V18 O44 104.5(2) . .
O72 V18 O59 102.51(18) . .
O44 V18 O59 96.38(17) . .
O72 V18 O47 100.63(18) . .
O44 V18 O47 95.29(17) . .
O59 V18 O47 150.51(15) . .
O72 V18 O7 99.15(18) . .
O44 V18 O7 156.28(15) . .
O59 V18 O7 80.54(15) . .
O47 V18 O7 77.94(14) . .
O72 V18 O24 172.28(18) . .
O44 V18 O24 83.01(15) . .
O59 V18 O24 78.27(13) . .
O47 V18 O24 76.40(13) . .
O7 V18 O24 73.33(12) . .
O52 V19 O71 102.75(19) . .
O52 V19 O15 102.15(18) . .
O71 V19 O15 93.64(17) . .
O52 V19 O60 101.35(17) . .
O71 V19 O60 89.29(16) . .
O15 V19 O60 155.03(15) . .
O52 V19 O35 100.83(17) . .
O71 V19 O35 155.15(16) . .
O15 V19 O35 88.97(15) . .
O60 V19 O35 78.44(14) . .
O52 V19 O24 175.45(18) . .
O71 V19 O24 81.25(15) . .
O15 V19 O24 79.60(14) . .
O60 V19 O24 76.35(13) . .
O35 V19 O24 74.92(13) . .
O68 V20 O46 101.96(19) . .
O68 V20 O58 104.35(19) . .
O46 V20 O58 94.23(17) . .
O68 V20 O49 101.79(17) . .
O46 V20 O49 154.55(15) . .
O58 V20 O49 88.65(16) . .
O68 V20 O54 100.32(19) . .
O46 V20 O54 89.39(15) . .
O58 V20 O54 153.71(16) . .
O49 V20 O54 77.46(14) . .
O68 V20 O25 174.78(18) . .
O46 V20 O25 80.31(15) . .
O58 V20 O25 80.04(15) . .
O49 V20 O25 75.29(13) . .
O54 V20 O25 74.91(13) . .
O73 V21 O66 106.16(19) . .
O73 V21 O59 100.68(19) . .
O66 V21 O59 104.38(17) . .
O73 V21 O49 102.22(19) . .
O66 V21 O49 99.12(17) . .
O59 V21 O49 140.88(15) . .
O73 V21 O54 95.18(17) . .
O66 V21 O54 158.52(17) . .
O59 V21 O54 73.28(14) . .
O49 V21 O54 73.44(13) . .
O73 V21 O7 163.09(17) . .
O66 V21 O7 90.74(15) . .
O59 V21 O7 74.44(14) . .
O49 V21 O7 74.43(13) . .
O54 V21 O7 67.93(12) . .
O43 V22 O27 105.41(18) . .
O43 V22 O21 102.45(17) . .
O27 V22 O21 96.83(17) . .
O43 V22 O49 97.77(17) . .
O27 V22 O49 96.14(17) . .
O21 V22 O49 152.06(15) . .
O43 V22 O7 97.15(16) . .
O27 V22 O7 157.43(15) . .
O21 V22 O7 78.07(14) . .
O49 V22 O7 80.47(14) . .
O43 V22 O25 170.72(17) . .
O27 V22 O25 83.54(15) . .
O21 V22 O25 78.47(14) . .
O49 V22 O25 78.54(13) . .
O7 V22 O25 73.91(12) . .
O75 V23 O36 104.4(2) . .
O75 V23 O71 103.6(2) . .
O36 V23 O71 92.88(17) . .
O75 V23 O44 101.9(2) . .
O36 V23 O44 88.37(16) . .
O71 V23 O44 153.23(17) . .
O75 V23 O70 102.1(2) . .
O36 V23 O70 153.18(17) . .
O71 V23 O70 84.94(16) . .
O44 V23 O70 82.07(16) . .
O75 V23 O24 176.3(2) . .
O36 V23 O24 78.98(15) . .
O71 V23 O24 77.62(14) . .
O44 V23 O24 76.39(14) . .
O70 V23 O24 74.44(13) . .
O74 V24 O46 102.4(2) . .
O74 V24 O56 103.65(19) . .
O46 V24 O56 93.27(17) . .
O74 V24 O35 100.81(18) . .
O46 V24 O35 89.86(16) . .
O56 V24 O35 154.03(15) . .
O74 V24 O30 101.68(18) . .
O46 V24 O30 154.69(15) . .
O56 V24 O30 88.39(16) . .
O35 V24 O30 78.19(14) . .
O74 V24 O25 175.59(17) . .
O46 V24 O25 79.61(14) . .
O56 V24 O25 80.02(14) . .
O35 V24 O25 75.21(13) . .
O30 V24 O25 75.81(13) . .
O76 V25 O56 104.4(2) . .
O76 V25 O58 103.9(2) . .
O56 V25 O58 92.16(18) . .
O76 V25 O67 102.2(2) . .
O56 V25 O67 88.75(16) . .
O58 V25 O67 152.78(17) . .
O76 V25 O27 102.2(2) . .
O56 V25 O27 153.04(16) . .
O58 V25 O27 85.31(17) . .
O67 V25 O27 81.73(16) . .
O76 V25 O25 176.2(2) . .
O56 V25 O25 78.85(14) . .
O58 V25 O25 77.64(14) . .
O67 V25 O25 75.86(14) . .
O27 V25 O25 74.38(13) . .
V3 O1 V4 109.20(16) . .
V3 O1 V9 109.41(17) . .
V4 O1 V9 108.80(16) . .
V13 O2 V5 108.73(15) . .
V13 O2 V17 108.74(16) . .
V5 O2 V17 108.60(16) . .
V12 O3 V13 110.33(16) . .
V12 O3 V10 108.11(16) . .
V13 O3 V10 108.28(15) . .
V14 O4 V3 108.77(15) 2_665 2_665
V14 O4 V2 108.73(17) 2_665 .
V3 O4 V2 108.80(15) 2_665 .
V9 O5 V8 108.52(15) 2_665 .
V9 O5 V14 109.23(15) 2_665 .
V8 O5 V14 108.63(17) . .
V2 O6 V4 108.74(15) . .
V2 O6 V8 107.84(17) . .
V4 O6 V8 109.03(15) . .
Ni1 O7 V22 98.50(15) . .
Ni1 O7 V18 99.20(15) . .
V22 O7 V18 162.04(17) . .
Ni1 O7 V11 100.36(14) . .
V22 O7 V11 90.09(14) . .
V18 O7 V11 89.74(12) . .
Ni1 O7 V21 100.38(15) . .
V22 O7 V21 87.21(11) . .
V18 O7 V21 86.61(13) . .
V11 O7 V21 159.26(15) . .
Ni3 O8 V5 99.03(14) . .
Ni3 O8 V13 99.81(14) . .
V5 O8 V13 88.74(12) . .
Ni3 O8 V10 98.68(13) . .
V5 O8 V10 162.28(17) . .
V13 O8 V10 88.68(11) . .
Ni3 O8 V1 98.31(14) . .
V5 O8 V1 88.75(11) . .
V13 O8 V1 161.88(17) . .
V10 O8 V1 88.27(11) . .
V1 O9 V10 109.75(16) . .
V1 O9 V17 107.56(17) . 2_466
V10 O9 V17 108.66(16) . 2_466
Ni3 O10 V17 99.59(14) . 2_466
Ni3 O10 V1 99.95(15) . .
V17 O10 V1 88.78(12) 2_466 .
Ni3 O10 V12 98.68(13) . 2_466
V17 O10 V12 161.72(16) 2_466 2_466
V1 O10 V12 88.71(12) . 2_466
Ni3 O10 V13 98.59(14) . 2_466
V17 O10 V13 88.58(12) 2_466 2_466
V1 O10 V13 161.46(16) . 2_466
V12 O10 V13 88.06(12) 2_466 2_466
V5 O11 Pr1 135.45(19) . 2_466
V1 O12 V12 108.69(16) . 2_466
V1 O12 V5 109.12(16) . .
V12 O12 V5 108.25(16) 2_466 .
Ni2 O13 V14 99.58(15) . .
Ni2 O13 V3 99.66(13) . .
V14 O13 V3 88.79(11) . .
Ni2 O13 V8 98.56(15) . .
V14 O13 V8 88.88(12) . .
V3 O13 V8 161.76(17) . .
Ni2 O13 V4 98.87(13) . .
V14 O13 V4 161.55(16) . .
V3 O13 V4 88.33(13) . .
V8 O13 V4 88.17(11) . .
V7 O14 Pr5 143.81(19) . .
V15 O15 V19 115.38(19) . .
Ni1 O16 V16 98.98(14) . .
Ni1 O16 V7 98.28(15) . .
V16 O16 V7 162.66(17) . .
Ni1 O16 V11 98.92(13) . .
V16 O16 V11 89.81(12) . .
V7 O16 V11 89.11(12) . .
Ni1 O16 V6 100.74(14) . .
V16 O16 V6 87.43(12) . .
V7 O16 V6 87.78(12) . .
V11 O16 V6 160.34(16) . .
V8 O17 Pr2 133.82(18) . .
V17 O18 Pr4 134.93(18) . .
V10 O19 Pr1 134.9(2) . .
V14 O20 Pr5 134.88(17) . .
V22 O21 V11 109.11(18) . .
V22 O21 V16 109.16(17) . .
V11 O21 V16 108.77(16) . .
V3 O22 Pr5 134.44(19) . .
Ni3 O23 V10 99.60(14) . .
Ni3 O23 V12 99.70(13) . .
V10 O23 V12 88.94(12) . .
Ni3 O23 V17 98.17(13) . 2_466
V10 O23 V17 88.85(12) . 2_466
V12 O23 V17 162.11(16) . 2_466
Ni3 O23 V5 98.37(14) . 2_466
V10 O23 V5 162.02(16) . 2_466
V12 O23 V5 88.61(12) . 2_466
V17 O23 V5 88.04(12) 2_466 2_466
Ni1 O24 V7 96.87(15) . .
Ni1 O24 V19 94.52(14) . .
V7 O24 V19 91.49(12) . .
Ni1 O24 V18 96.22(14) . .
V7 O24 V18 90.44(12) . .
V19 O24 V18 168.78(18) . .
Ni1 O24 V15 92.84(13) . .
V7 O24 V15 169.85(17) . .
V19 O24 V15 84.78(12) . .
V18 O24 V15 91.46(12) . .
Ni1 O24 V23 176.71(19) . .
V7 O24 V23 86.31(11) . .
V19 O24 V23 84.54(12) . .
V18 O24 V23 84.56(11) . .
V15 O24 V23 83.94(12) . .
Ni1 O25 V22 97.38(14) . .
Ni1 O25 V16 96.35(14) . .
V22 O25 V16 90.49(13) . .
Ni1 O25 V20 94.07(15) . .
V22 O25 V20 92.33(12) . .
V16 O25 V20 168.77(17) . .
Ni1 O25 V24 92.75(14) . .
V22 O25 V24 169.48(17) . .
V16 O25 V24 91.20(12) . .
V20 O25 V24 84.11(11) . .
Ni1 O25 V25 176.06(18) . .
V22 O25 V25 86.33(12) . .
V16 O25 V25 84.90(13) . .
V20 O25 V25 84.43(11) . .
V24 O25 V25 83.48(11) . .
V13 O26 Pr4 135.6(2) . .
V22 O27 V25 115.67(19) . .
V4 O28 Pr5 134.85(19) . .
V2 O29 Pr2 135.92(18) . .
V6 O30 V16 108.96(16) . .
V6 O30 V24 103.72(17) . .
V16 O30 V24 111.54(16) . .
Ni2 O31 V8 99.46(14) . .
Ni2 O31 V2 98.71(14) . .
V8 O31 V2 88.72(12) . .
Ni2 O31 V9 99.31(13) . 2_665
V8 O31 V9 89.00(11) . 2_665
V2 O31 V9 161.96(16) . 2_665
Ni2 O31 V3 98.41(13) . 2_665
V8 O31 V3 162.12(16) . 2_665
V2 O31 V3 88.39(11) . 2_665
V9 O31 V3 88.31(12) 2_665 2_665
V5 O32 Pr6 135.54(19) . .
V12 O33 Pr4 134.81(18) . .
V10 O34 Pr6 136.21(18) . .
Ni1 O35 V24 101.55(15) . .
Ni1 O35 V19 101.56(15) . .
V24 O35 V19 153.45(18) . .
Ni1 O35 V6 104.08(15) . .
V24 O35 V6 93.40(14) . .
V19 O35 V6 93.50(13) . .
V23 O36 V15 116.6(2) . .
V3 O37 Pr2 135.57(19) . 2_665
V14 O38 Pr3 135.60(18) . 2_665
V6 O39 Pr1 154.6(2) . .
V17 O40 Pr1 136.54(18) . 2_466
V11 O41 Pr5 148.1(2) . .
V22 O43 Pr2 142.4(2) . 1_565
V18 O44 V23 115.7(2) . .
V9 O45 Pr2 134.39(19) . 2_665
V20 O46 V24 115.1(2) . .
V11 O47 V7 108.74(17) . .
V11 O47 V18 108.47(16) . .
V7 O47 V18 110.96(18) . .
Ni2 O48 V14 98.86(15) . 2_665
Ni2 O48 V2 98.57(14) . .
V14 O48 V2 88.56(12) 2_665 .
Ni2 O48 V4 99.21(14) . .
V14 O48 V4 161.92(16) 2_665 .
V2 O48 V4 88.36(12) . .
Ni2 O48 V9 99.38(13) . .
V14 O48 V9 88.85(12) 2_665 .
V2 O48 V9 162.06(17) . .
V4 O48 V9 88.62(13) . .
V22 O49 V21 109.18(16) . .
V22 O49 V20 111.18(16) . .
V21 O49 V20 105.04(17) . .
V2 O50 Pr3 135.16(18) . .
V9 O53 Pr3 135.21(19) . .
Ni1 O54 V15 101.57(15) . .
Ni1 O54 V20 101.42(17) . .
V15 O54 V20 152.6(2) . .
Ni1 O54 V21 104.46(15) . .
V15 O54 V21 94.59(14) . .
V20 O54 V21 93.88(13) . .
V1 O55 Pr6 136.27(19) . .
V25 O56 V24 117.24(19) . .
V13 O57 Pr6 134.12(19) . .
V20 O58 V25 117.02(18) . .
V18 O59 V21 108.91(19) . .
V18 O59 V15 112.18(16) . .
V21 O59 V15 104.23(17) . .
V7 O60 V6 109.07(17) . .
V7 O60 V19 110.48(16) . .
V6 O60 V19 104.17(16) . .
V8 O61 Pr5 136.67(18) . .
V12 O62 Pr1 133.98(18) . .
V1 O63 Pr4 134.63(19) . 2_466
V4 O65 Pr3 134.6(2) . .
V21 O66 Pr2 143.2(2) . 1_565
V16 O67 V25 115.7(2) . .
V7 O70 V23 115.38(19) . .
V19 O71 V23 115.83(19) . .

loop_
_geom_bond_atom_site_label_1
_geom_bond_atom_site_label_2
_geom_bond_distance
_geom_bond_site_symmetry_2
Pr1 O40 2.461(3) 2_466
Pr1 O87 2.485(4) .
Pr1 O19 2.502(4) .
Pr1 O11 2.503(4) 2_466
Pr1 O88 2.510(4) .
Pr1 O89 2.540(5) .
Pr1 O39 2.558(3) .
Pr1 O90 2.561(4) .
Pr1 O62 2.561(3) .
Pr2 O66 2.471(4) 1_545
Pr2 O29 2.483(3) .
Pr2 O95 2.501(4) .
Pr2 O96 2.505(4) .
Pr2 O37 2.509(3) 2_665
Pr2 O17 2.512(4) .
Pr2 O94 2.516(4) .
Pr2 O45 2.525(3) 2_665
Pr2 O43 2.662(3) 1_545
Pr3 O38 2.486(4) 2_665
Pr3 O50 2.507(4) .
Pr3 O100 2.508(4) .
Pr3 O101 2.510(4) .
Pr3 O65 2.514(3) .
Pr3 O97 2.517(5) .
Pr3 O53 2.520(3) .
Pr3 O98 2.548(4) .
Pr3 O99 2.554(4) .
Pr4 O18 2.482(3) .
Pr4 O26 2.500(4) .
Pr4 O84 2.509(4) .
Pr4 O82 2.512(4) .
Pr4 O85 2.520(4) .
Pr4 O63 2.521(4) 2_466
Pr4 O33 2.537(3) .
Pr4 O83 2.539(4) .
Pr4 O86 2.589(4) .
Pr5 O41 2.451(3) .
Pr5 O61 2.478(4) .
Pr5 O20 2.505(4) .
Pr5 O91 2.508(4) .
Pr5 O28 2.511(3) .
Pr5 O22 2.517(3) .
Pr5 O93 2.528(5) .
Pr5 O92 2.538(4) .
Pr5 O14 2.670(4) .
Pr6 O34 2.500(3) .
Pr6 O55 2.510(4) .
Pr6 O32 2.513(4) .
Pr6 O57 2.514(4) .
Pr6 O77 2.516(4) .
Pr6 O78 2.517(4) .
Pr6 O81 2.532(4) .
Pr6 O80 2.542(4) .
Pr6 O79 2.553(4) .
Ni1 O24 1.839(3) .
Ni1 O25 1.843(3) .
Ni1 O7 1.867(3) .
Ni1 O16 1.868(3) .
Ni1 O35 1.898(3) .
Ni1 O54 1.907(3) .
Ni2 O13 1.861(3) .
Ni2 O13 1.861(3) 2_665
Ni2 O48 1.873(3) 2_665
Ni2 O48 1.873(3) .
Ni2 O31 1.874(3) 2_665
Ni2 O31 1.874(3) .
Ni3 O10 1.869(3) .
Ni3 O10 1.869(3) 2_466
Ni3 O23 1.870(3) .
Ni3 O23 1.870(3) 2_466
Ni3 O8 1.870(3) 2_466
Ni3 O8 1.870(3) .
V1 O63 1.635(3) .
V1 O55 1.646(4) .
V1 O9 1.928(3) .
V1 O12 1.939(3) .
V1 O10 2.234(4) .
V1 O8 2.280(3) .
V1 V17 3.1166(12) 2_466
V2 O50 1.637(4) .
V2 O29 1.645(3) .
V2 O6 1.924(3) .
V2 O4 1.936(3) .
V2 O31 2.242(3) .
V2 O48 2.248(3) .
V3 O22 1.640(4) .
V3 O37 1.642(3) .
V3 O1 1.927(3) .
V3 O4 1.934(3) 2_665
V3 O13 2.247(3) .
V3 O31 2.271(3) 2_665
V4 O28 1.643(3) .
V4 O65 1.643(4) .
V4 O6 1.936(3) .
V4 O1 1.938(3) .
V4 O48 2.254(3) .
V4 O13 2.274(3) .
V5 O32 1.638(4) .
V5 O11 1.646(3) .
V5 O2 1.930(3) .
V5 O12 1.942(3) .
V5 O8 2.241(3) .
V5 O23 2.259(4) 2_466
V6 O42 1.618(4) .
V6 O39 1.636(3) .
V6 O30 1.923(3) .
V6 O60 1.941(4) .
V6 O35 2.251(3) .
V6 O16 2.368(3) .
V7 O14 1.617(4) .
V7 O70 1.713(4) .
V7 O60 1.915(3) .
V7 O47 1.939(3) .
V7 O16 2.158(3) .
V7 O24 2.224(3) .
V8 O17 1.650(3) .
V8 O61 1.656(4) .
V8 O6 1.934(3) .
V8 O5 1.935(3) .
V8 O31 2.218(3) .
V8 O13 2.255(3) .
V9 O53 1.634(3) .
V9 O45 1.649(3) .
V9 O5 1.933(3) 2_665
V9 O1 1.941(4) .
V9 O48 2.261(3) .
V9 O31 2.262(3) 2_665
V10 O19 1.646(3) .
V10 O34 1.656(4) .
V10 O9 1.933(3) .
V10 O3 1.947(3) .
V10 O23 2.228(4) .
V10 O8 2.254(3) .
V11 O51 1.624(4) .
V11 O41 1.658(4) .
V11 O21 1.935(4) .
V11 O47 1.936(4) .
V11 O7 2.288(4) .
V11 O16 2.328(3) .
V12 O62 1.645(3) .
V12 O33 1.650(3) .
V12 O3 1.925(4) .
V12 O12 1.943(4) 2_466
V12 O23 2.247(3) .
V12 O10 2.277(3) 2_466
V13 O26 1.651(3) .
V13 O57 1.654(4) .
V13 O2 1.926(3) .
V13 O3 1.930(3) .
V13 O8 2.241(3) .
V13 O10 2.276(4) 2_466
V14 O20 1.646(3) .
V14 O38 1.650(4) .
V14 O4 1.924(3) 2_665
V14 O5 1.936(3) .
V14 O13 2.236(3) .
V14 O48 2.246(3) 2_665
V15 O69 1.592(4) .
V15 O15 1.801(4) .
V15 O36 1.854(4) .
V15 O54 1.981(4) .
V15 O59 2.019(4) .
V15 O24 2.296(3) .
V16 O64 1.589(4) .
V16 O67 1.731(4) .
V16 O30 1.923(3) .
V16 O21 1.962(3) .
V16 O16 2.156(4) .
V16 O25 2.253(4) .
V17 O40 1.642(3) .
V17 O18 1.650(3) .
V17 O9 1.935(4) 2_466
V17 O2 1.938(4) .
V17 O10 2.221(3) 2_466
V17 O23 2.261(3) 2_466
V17 V1 3.1166(12) 2_466
V18 O72 1.594(4) .
V18 O44 1.736(4) .
V18 O59 1.922(4) .
V18 O47 1.934(4) .
V18 O7 2.162(4) .
V18 O24 2.272(3) .
V19 O52 1.601(4) .
V19 O71 1.814(4) .
V19 O15 1.839(4) .
V19 O60 1.999(4) .
V19 O35 2.012(4) .
V19 O24 2.267(3) .
V20 O68 1.596(4) .
V20 O46 1.825(3) .
V20 O58 1.825(4) .
V20 O49 2.005(3) .
V20 O54 2.018(4) .
V20 O25 2.288(4) .
V21 O73 1.629(4) .
V21 O66 1.658(3) .
V21 O59 1.930(4) .
V21 O49 1.934(4) .
V21 O54 2.254(3) .
V21 O7 2.400(3) .
V22 O43 1.616(4) .
V22 O27 1.718(4) .
V22 O21 1.930(4) .
V22 O49 1.931(4) .
V22 O7 2.160(4) .
V22 O25 2.212(3) .
V23 O75 1.583(4) .
V23 O36 1.811(4) .
V23 O71 1.864(4) .
V23 O44 1.947(4) .
V23 O70 1.998(4) .
V23 O24 2.365(3) .
V24 O74 1.585(4) .
V24 O46 1.828(4) .
V24 O56 1.832(4) .
V24 O35 2.007(3) .
V24 O30 2.022(4) .
V24 O25 2.312(3) .
V25 O76 1.596(4) .
V25 O56 1.816(4) .
V25 O58 1.843(4) .
V25 O67 1.949(4) .
V25 O27 1.980(4) .
V25 O25 2.365(3) .
O4 V14 1.924(3) 2_665
O4 V3 1.934(3) 2_665
O5 V9 1.933(3) 2_665
O9 V17 1.935(4) 2_466
O10 V17 2.221(3) 2_466
O10 V12 2.277(3) 2_466
O10 V13 2.276(4) 2_466
O11 Pr1 2.503(4) 2_466
O12 V12 1.943(3) 2_466
O23 V17 2.261(3) 2_466
O23 V5 2.259(3) 2_466
O31 V9 2.262(3) 2_665
O31 V3 2.271(3) 2_665
O37 Pr2 2.509(3) 2_665
O38 Pr3 2.486(4) 2_665
O40 Pr1 2.461(3) 2_466
O43 Pr2 2.662(3) 1_565
O45 Pr2 2.525(3) 2_665
O48 V14 2.246(3) 2_665
O63 Pr4 2.521(4) 2_466
O66 Pr2 2.471(4) 1_565
